data_7240708
loop_
_publ_author_name
'Zhang, Tian-Shu'
'Hao, Wen-Juan'
'Wang, Rong'
'Wang, Shi-Chao'
'Tu, Shu-Jiang'
'Jiang, Bo'

_publ_section_title
;
 Electrocatalytic three-component annulation-halosulfonylation of
 1,6-enynes toward 1-indanones using sodium halides as both halogen
 sources and electrolytes
;
_journal_issue 13
_journal_name_full 'Green Chemistry'
_journal_page_first 4259
_journal_page_last 4269
_journal_paper_doi 10.1039/D0GC00771D
_journal_volume 22
_journal_year 2020
_chemical_formula_sum 'C27 H26 I O3.5 S'
_chemical_formula_weight 565.44
_space_group_IT_number 2
_space_group_name_Hall '-P 1'
_space_group_name_H-M_alt 'P -1'
_symmetry_cell_setting triclinic
_symmetry_space_group_name_H-M 'P -1'
_atom_sites_solution_hydrogens geom
_atom_sites_solution_primary direct
_atom_sites_solution_secondary difmap
_audit_creation_method SHELXL-97
_audit_update_record
;
2020-03-03 deposited with the CCDC.	2020-06-12 downloaded from the CCDC.
;
_cell_angle_alpha 62.4290(10)
_cell_angle_beta 66.999(2)
_cell_angle_gamma 79.648(3)
_cell_formula_units_Z 2
_cell_length_a 9.7830(9)
_cell_length_b 12.3051(11)
_cell_length_c 12.3219(12)
_cell_measurement_reflns_used 2809
_cell_measurement_temperature 298(2)
_cell_measurement_theta_max 26.547
_cell_measurement_theta_min 2.431
_cell_volume 1210.3(2)
_computing_cell_refinement 'Bruker SMART'
_computing_data_collection 'Bruker SMART'
_computing_data_reduction 'Bruker SAINT'
_computing_molecular_graphics 'Bruker SHELXTL'
_computing_publication_material 'Bruker SHELXTL'
_computing_structure_refinement 'SHELXL-97 (Sheldrick, 1997)'
_computing_structure_solution 'SHELXS-97 (Sheldrick, 1990)'
_diffrn_ambient_temperature 298(2)
_diffrn_measured_fraction_theta_full 0.973
_diffrn_measured_fraction_theta_max 0.973
_diffrn_measurement_device_type 'CCD area detector'
_diffrn_measurement_method 'phi and omega scans'
_diffrn_radiation_monochromator graphite
_diffrn_radiation_source 'fine-focus sealed tube'
_diffrn_radiation_type MoK\a
_diffrn_radiation_wavelength 0.71073
_diffrn_reflns_av_R_equivalents 0.0680
_diffrn_reflns_av_sigmaI/netI 0.0662
_diffrn_reflns_limit_h_max 11
_diffrn_reflns_limit_h_min -9
_diffrn_reflns_limit_k_max 14
_diffrn_reflns_limit_k_min -14
_diffrn_reflns_limit_l_max 14
_diffrn_reflns_limit_l_min -13
_diffrn_reflns_number 6047
_diffrn_reflns_theta_full 25.02
_diffrn_reflns_theta_max 25.02
_diffrn_reflns_theta_min 2.43
_exptl_absorpt_coefficient_mu 1.438
_exptl_absorpt_correction_T_max 0.8351
_exptl_absorpt_correction_T_min 0.5639
_exptl_absorpt_correction_type multi-scan
_exptl_absorpt_process_details sadabs
_exptl_crystal_colour yellow
_exptl_crystal_density_diffrn 1.552
_exptl_crystal_density_method 'not measured'
_exptl_crystal_description block
_exptl_crystal_F_000 570
_exptl_crystal_size_max 0.45
_exptl_crystal_size_mid 0.34
_exptl_crystal_size_min 0.13
_refine_diff_density_max 2.271
_refine_diff_density_min -1.050
_refine_diff_density_rms 0.174
_refine_ls_extinction_coef 0.0035(13)
_refine_ls_extinction_expression Fc^*^=kFc[1+0.001xFc^2^\l^3^/sin(2\q)]^-1/4^
_refine_ls_extinction_method SHELXL
_refine_ls_goodness_of_fit_ref 1.058
_refine_ls_hydrogen_treatment mixed
_refine_ls_matrix_type full
_refine_ls_number_parameters 299
_refine_ls_number_reflns 4149
_refine_ls_number_restraints 6
_refine_ls_restrained_S_all 1.058
_refine_ls_R_factor_all 0.1054
_refine_ls_R_factor_gt 0.0900
_refine_ls_shift/su_max 0.000
_refine_ls_shift/su_mean 0.000
_refine_ls_structure_factor_coef Fsqd
_refine_ls_weighting_details 'calc w=1/[\s^2^(Fo^2^)+(0.0763P)^2^+15.0792P] where P=(Fo^2^+2Fc^2^)/3'
_refine_ls_weighting_scheme calc
_refine_ls_wR_factor_gt 0.2178
_refine_ls_wR_factor_ref 0.2273
_reflns_number_gt 3191
_reflns_number_total 4149
_reflns_threshold_expression >2sigma(I)
_cod_data_source_file d0gc00771d2.cif
_cod_data_source_block 190319k
_cod_depositor_comments
;
The following automatic conversions were performed:

data item '_symmetry_cell_setting' value 'Triclinic' was changed to
'triclinic' in accordance with the
/home/data/users/saulius/crontab/automatic-downloads/rss-feeds/RSC/lib/dictionaries/cif_core.dic
dictionary named 'cif_core.dic' version 2.4.2 last updated on
2011-04-26.

Automatic conversion script
Id: cif_fix_values 7556 2019-12-06 15:28:31Z antanas 

 Adding full bibliography for 7240708.cif.

 Adding full bibliography for 7240708.cif.
;
_cod_original_cell_volume 1210.34(19)
_cod_original_sg_symbol_H-M P-1
_cod_original_formula_sum 'C27 H26 I O3.50 S'
_cod_database_code 7240708

loop_
_symmetry_equiv_pos_as_xyz
'x, y, z'
'-x, -y, -z'

loop_
_atom_site_label
_atom_site_type_symbol
_atom_site_fract_x
_atom_site_fract_y
_atom_site_fract_z
_atom_site_U_iso_or_equiv
_atom_site_adp_type
_atom_site_occupancy
_atom_site_symmetry_multiplicity
_atom_site_calc_flag
_atom_site_refinement_flags
_atom_site_disorder_assembly
_atom_site_disorder_group
I1 I 0.10688(8) 0.23499(9) 0.24167(7) 0.0642(4) Uani 1 1 d . . .
O1 O 0.6877(9) 0.1112(7) 0.3156(7) 0.059(2) Uani 1 1 d . . .
O2 O 0.5543(8) -0.0151(7) 0.1765(7) 0.0545(18) Uani 1 1 d . . .
O3 O 0.4615(10) -0.1691(7) 0.4057(8) 0.064(2) Uani 1 1 d . . .
O4 O 0.905(3) 0.033(3) 0.254(3) 0.131(9) Uani 0.50 1 d PU . .
H4C H 0.8164 0.0587 0.2783 0.157 Uiso 0.50 1 d PR . .
H4D H 0.9626 0.0807 0.2489 0.157 Uiso 0.50 1 d PR . .
S1 S 0.4397(3) -0.0596(2) 0.3005(2) 0.0455(6) Uani 1 1 d . . .
C1 C 0.6326(11) 0.1702(9) 0.2304(10) 0.043(2) Uani 1 1 d . . .
C2 C 0.4612(10) 0.1842(9) 0.2618(9) 0.041(2) Uani 1 1 d . . .
C3 C 0.4493(10) 0.2482(9) 0.1266(9) 0.041(2) Uani 1 1 d . . .
C4 C 0.6013(10) 0.2846(9) 0.0302(9) 0.037(2) Uani 1 1 d . . .
C5 C 0.7062(10) 0.2398(9) 0.0910(10) 0.041(2) Uani 1 1 d . . .
C6 C 0.8555(11) 0.2638(10) 0.0243(12) 0.051(3) Uani 1 1 d . . .
H6 H 0.9233 0.2337 0.0675 0.061 Uiso 1 1 calc R . .
C7 C 0.9011(12) 0.3347(11) -0.1098(11) 0.057(3) Uani 1 1 d . . .
H7 H 1.0015 0.3519 -0.1580 0.068 Uiso 1 1 calc R . .
C8 C 0.7999(12) 0.3800(10) -0.1723(10) 0.050(2) Uani 1 1 d . . .
C9 C 0.6516(12) 0.3571(9) -0.1051(10) 0.049(2) Uani 1 1 d . . .
H9 H 0.5844 0.3895 -0.1489 0.058 Uiso 1 1 calc R . .
C10 C 0.8574(14) 0.4560(12) -0.3204(11) 0.066(3) Uani 1 1 d . . .
H10A H 0.9082 0.4035 -0.3621 0.099 Uiso 1 1 calc R . .
H10B H 0.9249 0.5174 -0.3433 0.099 Uiso 1 1 calc R . .
H10C H 0.7755 0.4949 -0.3488 0.099 Uiso 1 1 calc R . .
C11 C 0.3906(10) 0.0562(10) 0.3573(9) 0.043(2) Uani 1 1 d . . .
H11A H 0.2836 0.0657 0.3840 0.051 Uiso 1 1 calc R . .
H11B H 0.4161 0.0267 0.4349 0.051 Uiso 1 1 calc R . .
C12 C 0.4126(14) 0.2584(13) 0.3282(13) 0.067(3) Uani 1 1 d . . .
H12A H 0.4649 0.3351 0.2747 0.101 Uiso 1 1 calc R . .
H12B H 0.4315 0.2179 0.4088 0.101 Uiso 1 1 calc R . .
H12C H 0.3080 0.2731 0.3466 0.101 Uiso 1 1 calc R . .
C13 C 0.3250(10) 0.2763(9) 0.0975(9) 0.039(2) Uani 1 1 d . . .
C14 C 0.3139(10) 0.3416(9) -0.0364(9) 0.041(2) Uani 1 1 d . . .
C15 C 0.3486(12) 0.2833(10) -0.1144(10) 0.049(2) Uani 1 1 d . . .
H15 H 0.3737 0.2006 -0.0834 0.059 Uiso 1 1 calc R . .
C16 C 0.3464(12) 0.3479(10) -0.2403(10) 0.050(3) Uani 1 1 d . . .
H16 H 0.3750 0.3089 -0.2949 0.060 Uiso 1 1 calc R . .
C17 C 0.3027(12) 0.4693(11) -0.2865(10) 0.051(3) Uani 1 1 d . . .
C18 C 0.2642(13) 0.5244(11) -0.2054(11) 0.057(3) Uani 1 1 d . . .
H18 H 0.2331 0.6056 -0.2340 0.068 Uiso 1 1 calc R . .
C19 C 0.2703(12) 0.4618(10) -0.0812(12) 0.051(3) Uani 1 1 d . . .
H19 H 0.2445 0.5015 -0.0275 0.062 Uiso 1 1 calc R . .
C20 C 0.2956(17) 0.5375(15) -0.4217(12) 0.082(4) Uani 1 1 d . . .
H20A H 0.1985 0.5724 -0.4165 0.123 Uiso 1 1 calc R . .
H20B H 0.3150 0.4818 -0.4607 0.123 Uiso 1 1 calc R . .
H20C H 0.3686 0.6016 -0.4742 0.123 Uiso 1 1 calc R . .
C21 C 0.2804(11) -0.0820(10) 0.2774(10) 0.047(2) Uani 1 1 d . . .
C22 C 0.2799(12) -0.0503(10) 0.1573(11) 0.053(3) Uani 1 1 d . . .
H22 H 0.3656 -0.0185 0.0845 0.063 Uiso 1 1 calc R . .
C23 C 0.1533(14) -0.0647(12) 0.1413(12) 0.063(3) Uani 1 1 d . . .
H23 H 0.1553 -0.0441 0.0579 0.076 Uiso 1 1 calc R . .
C24 C 0.0228(13) -0.1095(11) 0.2481(13) 0.060(3) Uani 1 1 d . . .
C25 C 0.0280(14) -0.1404(15) 0.3703(15) 0.079(4) Uani 1 1 d . . .
H25 H -0.0576 -0.1705 0.4435 0.094 Uiso 1 1 calc R . .
C26 C 0.1553(13) -0.1281(13) 0.3876(12) 0.069(4) Uani 1 1 d . . .
H26 H 0.1562 -0.1503 0.4704 0.082 Uiso 1 1 calc R . .
C27 C -0.1148(16) -0.1194(16) 0.2336(19) 0.093(5) Uani 1 1 d . . .
H27A H -0.1071 -0.0709 0.1440 0.139 Uiso 1 1 calc R . .
H27B H -0.1960 -0.0902 0.2886 0.139 Uiso 1 1 calc R . .
H27C H -0.1317 -0.2036 0.2586 0.139 Uiso 1 1 calc R . .

loop_
_atom_site_aniso_label
_atom_site_aniso_U_11
_atom_site_aniso_U_22
_atom_site_aniso_U_33
_atom_site_aniso_U_23
_atom_site_aniso_U_13
_atom_site_aniso_U_12
I1 0.0349(4) 0.1032(7) 0.0412(4) -0.0250(4) -0.0098(3) 0.0039(4)
O1 0.056(5) 0.071(5) 0.044(4) -0.020(4) -0.025(4) 0.011(4)
O2 0.051(4) 0.062(5) 0.045(4) -0.026(4) -0.006(3) -0.005(3)
O3 0.079(6) 0.056(5) 0.062(5) -0.020(4) -0.041(5) 0.006(4)
O4 0.116(12) 0.143(13) 0.126(12) -0.045(9) -0.053(9) 0.005(9)
S1 0.0446(14) 0.0539(15) 0.0368(13) -0.0188(11) -0.0148(11) 0.0015(11)
C1 0.055(6) 0.043(5) 0.052(6) -0.030(5) -0.034(5) 0.016(4)
C2 0.037(5) 0.049(6) 0.039(5) -0.020(4) -0.017(4) 0.008(4)
C3 0.038(5) 0.042(5) 0.037(5) -0.018(4) -0.009(4) 0.005(4)
C4 0.039(5) 0.043(5) 0.036(5) -0.021(4) -0.018(4) 0.006(4)
C5 0.031(5) 0.054(6) 0.048(6) -0.030(5) -0.014(4) 0.003(4)
C6 0.040(6) 0.060(7) 0.067(7) -0.036(6) -0.026(5) 0.005(5)
C7 0.041(6) 0.074(8) 0.053(7) -0.032(6) -0.002(5) -0.013(5)
C8 0.045(6) 0.052(6) 0.039(5) -0.015(5) -0.007(5) 0.000(5)
C9 0.054(6) 0.045(6) 0.036(5) -0.014(4) -0.008(5) -0.002(5)
C10 0.054(7) 0.074(8) 0.045(6) -0.018(6) -0.003(5) -0.001(6)
C11 0.031(5) 0.064(6) 0.032(5) -0.019(5) -0.011(4) -0.002(4)
C12 0.062(7) 0.091(9) 0.077(8) -0.073(8) -0.013(6) 0.010(7)
C13 0.034(5) 0.049(6) 0.028(4) -0.015(4) -0.008(4) 0.000(4)
C14 0.039(5) 0.046(5) 0.038(5) -0.018(4) -0.017(4) 0.002(4)
C15 0.056(6) 0.043(6) 0.041(5) -0.012(5) -0.019(5) 0.002(5)
C16 0.050(6) 0.062(7) 0.032(5) -0.019(5) -0.008(4) -0.003(5)
C17 0.043(6) 0.064(7) 0.036(5) -0.009(5) -0.015(5) -0.012(5)
C18 0.058(7) 0.047(6) 0.054(7) -0.012(5) -0.021(6) 0.005(5)
C19 0.049(6) 0.050(6) 0.068(7) -0.034(6) -0.030(6) 0.013(5)
C20 0.083(10) 0.102(11) 0.043(7) -0.006(7) -0.030(7) -0.014(8)
C21 0.040(5) 0.048(6) 0.044(6) -0.011(5) -0.016(5) 0.000(4)
C22 0.043(6) 0.064(7) 0.043(6) -0.021(5) -0.007(5) -0.004(5)
C23 0.072(8) 0.076(8) 0.059(7) -0.038(6) -0.036(7) 0.017(6)
C24 0.048(6) 0.067(8) 0.078(8) -0.044(7) -0.022(6) 0.005(5)
C25 0.045(7) 0.108(11) 0.077(9) -0.041(9) -0.010(6) -0.011(7)
C26 0.052(7) 0.104(10) 0.040(6) -0.025(6) -0.006(5) -0.021(7)
C27 0.068(9) 0.117(13) 0.139(15) -0.080(12) -0.050(10) -0.003(8)

loop_
_atom_type_symbol
_atom_type_description
_atom_type_scat_dispersion_real
_atom_type_scat_dispersion_imag
_atom_type_scat_source
C C 0.0033 0.0016 'International Tables Vol C Tables 4.2.6.8 and 6.1.1.4'
H H 0.0000 0.0000 'International Tables Vol C Tables 4.2.6.8 and 6.1.1.4'
O O 0.0106 0.0060 'International Tables Vol C Tables 4.2.6.8 and 6.1.1.4'
S S 0.1246 0.1234 'International Tables Vol C Tables 4.2.6.8 and 6.1.1.4'
I I -0.4742 1.8119 'International Tables Vol C Tables 4.2.6.8 and 6.1.1.4'

loop_
_geom_angle_atom_site_label_1
_geom_angle_atom_site_label_2
_geom_angle_atom_site_label_3
_geom_angle
_geom_angle_site_symmetry_1
_geom_angle_site_symmetry_3
_geom_angle_publ_flag
C1 O1 H4C 115.4 . . ?
H4C O4 H4D 108.2 . . ?
O2 S1 O3 120.0(5) . . ?
O2 S1 C21 107.2(5) . . ?
O3 S1 C21 107.5(5) . . ?
O2 S1 C11 109.2(5) . . ?
O3 S1 C11 106.2(5) . . ?
C21 S1 C11 105.9(5) . . ?
O1 C1 C5 128.9(10) . . ?
O1 C1 C2 122.7(10) . . ?
C5 C1 C2 108.3(8) . . ?
C12 C2 C3 112.3(9) . . ?
C12 C2 C11 107.9(9) . . ?
C3 C2 C11 119.2(8) . . ?
C12 C2 C1 106.0(9) . . ?
C3 C2 C1 102.8(8) . . ?
C11 C2 C1 107.6(8) . . ?
C13 C3 C4 125.0(8) . . ?
C13 C3 C2 127.5(8) . . ?
C4 C3 C2 107.3(8) . . ?
C5 C4 C9 117.9(9) . . ?
C5 C4 C3 111.1(8) . . ?
C9 C4 C3 130.9(9) . . ?
C6 C5 C4 123.0(10) . . ?
C6 C5 C1 127.4(9) . . ?
C4 C5 C1 109.6(8) . . ?
C5 C6 C7 117.4(10) . . ?
C5 C6 H6 121.3 . . ?
C7 C6 H6 121.3 . . ?
C8 C7 C6 120.9(10) . . ?
C8 C7 H7 119.6 . . ?
C6 C7 H7 119.6 . . ?
C9 C8 C7 121.4(10) . . ?
C9 C8 C10 120.3(10) . . ?
C7 C8 C10 118.3(10) . . ?
C8 C9 C4 119.5(10) . . ?
C8 C9 H9 120.3 . . ?
C4 C9 H9 120.3 . . ?
C8 C10 H10A 109.5 . . ?
C8 C10 H10B 109.5 . . ?
H10A C10 H10B 109.5 . . ?
C8 C10 H10C 109.5 . . ?
H10A C10 H10C 109.5 . . ?
H10B C10 H10C 109.5 . . ?
C2 C11 S1 117.6(7) . . ?
C2 C11 H11A 107.9 . . ?
S1 C11 H11A 107.9 . . ?
C2 C11 H11B 107.9 . . ?
S1 C11 H11B 107.9 . . ?
H11A C11 H11B 107.2 . . ?
C2 C12 H12A 109.5 . . ?
C2 C12 H12B 109.5 . . ?
H12A C12 H12B 109.5 . . ?
C2 C12 H12C 109.5 . . ?
H12A C12 H12C 109.5 . . ?
H12B C12 H12C 109.5 . . ?
C3 C13 C14 127.2(8) . . ?
C3 C13 I1 123.5(7) . . ?
C14 C13 I1 109.2(6) . . ?
C15 C14 C19 119.5(9) . . ?
C15 C14 C13 120.8(9) . . ?
C19 C14 C13 119.7(9) . . ?
C14 C15 C16 119.5(10) . . ?
C14 C15 H15 120.2 . . ?
C16 C15 H15 120.2 . . ?
C17 C16 C15 121.3(10) . . ?
C17 C16 H16 119.3 . . ?
C15 C16 H16 119.3 . . ?
C18 C17 C16 118.0(10) . . ?
C18 C17 C20 121.1(12) . . ?
C16 C17 C20 121.0(11) . . ?
C17 C18 C19 121.1(10) . . ?
C17 C18 H18 119.5 . . ?
C19 C18 H18 119.5 . . ?
C14 C19 C18 120.5(10) . . ?
C14 C19 H19 119.8 . . ?
C18 C19 H19 119.8 . . ?
C17 C20 H20A 109.5 . . ?
C17 C20 H20B 109.5 . . ?
H20A C20 H20B 109.5 . . ?
C17 C20 H20C 109.5 . . ?
H20A C20 H20C 109.5 . . ?
H20B C20 H20C 109.5 . . ?
C22 C21 C26 121.5(10) . . ?
C22 C21 S1 121.5(8) . . ?
C26 C21 S1 116.9(8) . . ?
C21 C22 C23 120.5(10) . . ?
C21 C22 H22 119.7 . . ?
C23 C22 H22 119.7 . . ?
C22 C23 C24 120.9(11) . . ?
C22 C23 H23 119.6 . . ?
C24 C23 H23 119.6 . . ?
C23 C24 C25 116.7(11) . . ?
C23 C24 C27 122.2(13) . . ?
C25 C24 C27 121.1(13) . . ?
C26 C25 C24 122.9(12) . . ?
C26 C25 H25 118.6 . . ?
C24 C25 H25 118.6 . . ?
C21 C26 C25 117.5(11) . . ?
C21 C26 H26 121.2 . . ?
C25 C26 H26 121.2 . . ?
C24 C27 H27A 109.5 . . ?
C24 C27 H27B 109.5 . . ?
H27A C27 H27B 109.5 . . ?
C24 C27 H27C 109.5 . . ?
H27A C27 H27C 109.5 . . ?
H27B C27 H27C 109.5 . . ?

loop_
_geom_bond_atom_site_label_1
_geom_bond_atom_site_label_2
_geom_bond_distance
_geom_bond_site_symmetry_2
_geom_bond_publ_flag
I1 C13 2.135(9) . ?
O1 C1 1.231(11) . ?
O1 H4C 1.3202 . ?
O2 S1 1.413(8) . ?
O3 S1 1.427(8) . ?
O4 H4C 0.8499 . ?
O4 H4D 0.8500 . ?
S1 C21 1.777(10) . ?
S1 C11 1.779(11) . ?
C1 C5 1.448(14) . ?
C1 C2 1.563(13) . ?
C2 C12 1.400(14) . ?
C2 C3 1.521(13) . ?
C2 C11 1.544(14) . ?
C3 C13 1.343(13) . ?
C3 C4 1.480(13) . ?
C4 C5 1.391(13) . ?
C4 C9 1.399(13) . ?
C5 C6 1.374(14) . ?
C6 C7 1.385(16) . ?
C6 H6 0.9300 . ?
C7 C8 1.373(16) . ?
C7 H7 0.9300 . ?
C8 C9 1.365(15) . ?
C8 C10 1.525(15) . ?
C9 H9 0.9300 . ?
C10 H10A 0.9600 . ?
C10 H10B 0.9600 . ?
C10 H10C 0.9600 . ?
C11 H11A 0.9700 . ?
C11 H11B 0.9700 . ?
C12 H12A 0.9600 . ?
C12 H12B 0.9600 . ?
C12 H12C 0.9600 . ?
C13 C14 1.503(13) . ?
C14 C15 1.359(14) . ?
C14 C19 1.369(14) . ?
C15 C16 1.385(14) . ?
C15 H15 0.9300 . ?
C16 C17 1.383(16) . ?
C16 H16 0.9300 . ?
C17 C18 1.356(16) . ?
C17 C20 1.503(15) . ?
C18 C19 1.379(16) . ?
C18 H18 0.9300 . ?
C19 H19 0.9300 . ?
C20 H20A 0.9600 . ?
C20 H20B 0.9600 . ?
C20 H20C 0.9600 . ?
C21 C22 1.347(15) . ?
C21 C26 1.379(15) . ?
C22 C23 1.381(16) . ?
C22 H22 0.9300 . ?
C23 C24 1.391(18) . ?
C23 H23 0.9300 . ?
C24 C25 1.391(19) . ?
C24 C27 1.458(16) . ?
C25 C26 1.387(17) . ?
C25 H25 0.9300 . ?
C26 H26 0.9300 . ?
C27 H27A 0.9600 . ?
C27 H27B 0.9600 . ?
C27 H27C 0.9600 . ?
